data_7043682
loop_
_publ_author_name
'Skoch, Karel'
'Cisarova, Ivana'
'Schulz, Jiri'
'Siemeling, Ulrich'
'Stepnicka, Petr'

_publ_section_title
;
 Synthesis and characterization of
 1'-(diphenylphosphino)-1-isocyanoferrocene, an organometallic ligand
 combining two different soft donor moieties, and its Group 11 metal
 complexes
;
_journal_name_full 'Dalton Trans.'
_journal_paper_doi 10.1039/C7DT02336G
_journal_year 2017
_chemical_formula_moiety 'C46 H36 Au2 Fe2 N2 P2, 2(F6 Sb), 2(C3 H6 O)'
_chemical_formula_sum 'C52 H48 Au2 F12 Fe2 N2 O2 P2 Sb2'
_chemical_formula_weight 1772.00
_space_group_crystal_system monoclinic
_space_group_IT_number 14
_space_group_name_Hall '-P 2ybc'
_space_group_name_H-M_alt 'P 1 21/c 1'
_atom_sites_solution_hydrogens geom
_atom_sites_solution_primary direct
_atom_sites_solution_secondary difmap
_audit_creation_method SHELXL-97
_audit_update_record
;
2017-06-26 deposited with the CCDC.
2017-07-17 downloaded from the CCDC.
;
_cell_angle_alpha 90.00
_cell_angle_beta 98.7946(18)
_cell_angle_gamma 90.00
_cell_formula_units_Z 2
_cell_length_a 8.8480(3)
_cell_length_b 14.2781(9)
_cell_length_c 22.2571(10)
_cell_measurement_reflns_used 9933
_cell_measurement_temperature 150(2)
_cell_measurement_theta_max 27.48
_cell_measurement_theta_min 2.73
_cell_volume 2778.7(2)
_computing_cell_refinement 'SAINT V8.34A (Bruker AXS Inc., 2013)'
_computing_data_collection 'Bruker Instrument Service v2014.11.0.1'
_computing_data_reduction 'SAINT V8.34A (Bruker AXS Inc., 2013)'
_computing_molecular_graphics 'PLATON (Spek, 2003)'
_computing_publication_material 'PLATON (Spek, 2003)'
_computing_structure_refinement 'SHELXL-97 (Sheldrick, 1997)'
_computing_structure_solution 'SHELXS-97 (Sheldrick, 1990)'
_diffrn_ambient_temperature 150(2)
_diffrn_measured_fraction_theta_full 0.990
_diffrn_measured_fraction_theta_max 0.990
_diffrn_measurement_device_type 'Bruker APEX-II CCD'
_diffrn_measurement_method '\f and \w scans'
_diffrn_radiation_monochromator graphite
_diffrn_radiation_source 'fine-focus sealed tube'
_diffrn_radiation_type MoK\a
_diffrn_radiation_wavelength 0.71073
_diffrn_reflns_av_R_equivalents 0.0282
_diffrn_reflns_av_sigmaI/netI 0.0299
_diffrn_reflns_limit_h_max 11
_diffrn_reflns_limit_h_min -10
_diffrn_reflns_limit_k_max 14
_diffrn_reflns_limit_k_min -18
_diffrn_reflns_limit_l_max 28
_diffrn_reflns_limit_l_min -28
_diffrn_reflns_number 21495
_diffrn_reflns_theta_full 27.50
_diffrn_reflns_theta_max 27.50
_diffrn_reflns_theta_min 1.70
_exptl_absorpt_coefficient_mu 6.866
_exptl_absorpt_correction_T_max 0.493
_exptl_absorpt_correction_T_min 0.156
_exptl_absorpt_correction_type numerical
_exptl_absorpt_process_details 'SADABS V2014/5 (Bruker AXS Inc.)'
_exptl_crystal_colour orange
_exptl_crystal_density_diffrn 2.118
_exptl_crystal_density_method 'not measured'
_exptl_crystal_description bar
_exptl_crystal_F_000 1680
_exptl_crystal_size_max 0.43
_exptl_crystal_size_mid 0.18
_exptl_crystal_size_min 0.12
_refine_diff_density_max 1.364
_refine_diff_density_min -1.340
_refine_diff_density_rms 0.120
_refine_ls_extinction_method none
_refine_ls_goodness_of_fit_ref 1.035
_refine_ls_hydrogen_treatment constr
_refine_ls_matrix_type full
_refine_ls_number_parameters 345
_refine_ls_number_reflns 6333
_refine_ls_number_restraints 6
_refine_ls_restrained_S_all 1.080
_refine_ls_R_factor_all 0.0320
_refine_ls_R_factor_gt 0.0258
_refine_ls_shift/su_max 0.001
_refine_ls_shift/su_mean 0.000
_refine_ls_structure_factor_coef Fsqd
_refine_ls_weighting_details 'calc w=1/[\s^2^(Fo^2^)+(0.0141P)^2^+8.3020P] where P=(Fo^2^+2Fc^2^)/3'
_refine_ls_weighting_scheme calc
_refine_ls_wR_factor_gt 0.0519
_refine_ls_wR_factor_ref 0.0539
_reflns_number_gt 5599
_reflns_number_total 6333
_reflns_threshold_expression >2sigma(I)
_cod_data_source_file c7dt02336g2.cif
_cod_data_source_block ks405
_cod_database_code 7043682

loop_
_space_group_symop_id
_space_group_symop_operation_xyz
1 'x, y, z'
2 '-x, y+1/2, -z+1/2'
3 '-x, -y, -z'
4 'x, -y-1/2, z-1/2'

loop_
_atom_site_label
_atom_site_type_symbol
_atom_site_fract_x
_atom_site_fract_y
_atom_site_fract_z
_atom_site_U_iso_or_equiv
_atom_site_adp_type
_atom_site_occupancy
_atom_site_symmetry_multiplicity
_atom_site_calc_flag
_atom_site_refinement_flags
Au Au 0.618338(18) 0.407773(11) 0.103489(7) 0.01969(5) Uani 1 1 d .
Fe Fe 0.21067(6) 0.52691(4) 0.15084(2) 0.01503(11) Uani 1 1 d .
P P 0.52409(11) 0.38971(7) 0.19267(4) 0.0157(2) Uani 1 1 d .
N N 0.2385(4) 0.5485(2) 0.01409(15) 0.0212(7) Uani 1 1 d .
C1 C 0.1542(4) 0.5212(3) 0.05921(17) 0.0186(8) Uani 1 1 d .
C2 C 0.1531(4) 0.4288(3) 0.08333(18) 0.0195(8) Uani 1 1 d .
H2 H 0.2133 0.3774 0.0738 0.023 Uiso 1 1 calc R
C3 C 0.0450(5) 0.4284(3) 0.12427(19) 0.0234(9) Uani 1 1 d .
H3 H 0.0204 0.3764 0.1475 0.028 Uiso 1 1 calc R
C4 C -0.0203(4) 0.5199(3) 0.12442(19) 0.0247(9) Uani 1 1 d .
H4 H -0.0964 0.5387 0.1478 0.030 Uiso 1 1 calc R
C5 C 0.0466(5) 0.5783(3) 0.08407(18) 0.0228(9) Uani 1 1 d .
H5 H 0.0243 0.6424 0.0754 0.027 Uiso 1 1 calc R
C6 C 0.4092(4) 0.4894(3) 0.20341(17) 0.0172(8) Uani 1 1 d .
C7 C 0.2899(5) 0.5014(3) 0.24044(18) 0.0209(8) Uani 1 1 d .
H7 H 0.2533 0.4549 0.2651 0.025 Uiso 1 1 calc R
C8 C 0.2377(5) 0.5948(3) 0.23327(18) 0.0257(9) Uani 1 1 d .
H8 H 0.1591 0.6218 0.2523 0.031 Uiso 1 1 calc R
C9 C 0.3219(5) 0.6418(3) 0.19283(19) 0.0236(9) Uani 1 1 d .
H9 H 0.3094 0.7053 0.1803 0.028 Uiso 1 1 calc R
C10 C 0.4269(5) 0.5779(3) 0.17466(18) 0.0195(8) Uani 1 1 d .
H10 H 0.4979 0.5911 0.1478 0.023 Uiso 1 1 calc R
C11 C 0.2967(5) 0.5664(3) -0.02650(19) 0.0247(9) Uani 1 1 d .
C12 C 0.6702(4) 0.3852(3) 0.25961(18) 0.0177(8) Uani 1 1 d .
C13 C 0.8171(4) 0.3559(3) 0.25362(19) 0.0225(9) Uani 1 1 d .
H13 H 0.8408 0.3396 0.2147 0.027 Uiso 1 1 calc R
C14 C 0.9287(5) 0.3504(3) 0.3044(2) 0.0321(10) Uani 1 1 d .
H14 H 1.0292 0.3310 0.3002 0.038 Uiso 1 1 calc R
C15 C 0.8946(5) 0.3732(3) 0.3610(2) 0.0301(10) Uani 1 1 d .
H15 H 0.9712 0.3684 0.3958 0.036 Uiso 1 1 calc R
C16 C 0.7489(5) 0.4029(3) 0.36738(19) 0.0255(9) Uani 1 1 d .
H16 H 0.7257 0.4187 0.4064 0.031 Uiso 1 1 calc R
C17 C 0.6370(5) 0.4096(3) 0.31661(18) 0.0202(8) Uani 1 1 d .
H17 H 0.5374 0.4310 0.3208 0.024 Uiso 1 1 calc R
C18 C 0.4056(4) 0.2862(3) 0.19390(18) 0.0186(8) Uani 1 1 d .
C19 C 0.3389(5) 0.2623(3) 0.24464(19) 0.0223(9) Uani 1 1 d .
H19 H 0.3606 0.2982 0.2809 0.027 Uiso 1 1 calc R
C20 C 0.2411(5) 0.1864(3) 0.2423(2) 0.0265(9) Uani 1 1 d .
H20 H 0.1947 0.1709 0.2768 0.032 Uiso 1 1 calc R
C21 C 0.2102(5) 0.1328(3) 0.1900(2) 0.0318(10) Uani 1 1 d .
H21 H 0.1419 0.0812 0.1884 0.038 Uiso 1 1 calc R
C22 C 0.2792(6) 0.1546(3) 0.1402(2) 0.0351(11) Uani 1 1 d .
H22 H 0.2596 0.1173 0.1045 0.042 Uiso 1 1 calc R
C23 C 0.3776(5) 0.2312(3) 0.14202(19) 0.0261(9) Uani 1 1 d .
H23 H 0.4255 0.2457 0.1077 0.031 Uiso 1 1 calc R
Sb Sb 0.35670(3) 0.27015(2) 0.444396(13) 0.02537(7) Uani 1 1 d .
F1 F 0.3789(4) 0.1724(2) 0.50126(14) 0.0562(9) Uani 1 1 d .
F2 F 0.5424(3) 0.2383(2) 0.42066(16) 0.0533(9) Uani 1 1 d .
F3 F 0.2601(5) 0.1857(3) 0.38666(15) 0.0821(14) Uani 1 1 d .
F4 F 0.1703(4) 0.2972(3) 0.46829(17) 0.0802(12) Uani 1 1 d U
F5 F 0.4540(5) 0.3502(3) 0.50204(18) 0.0902(14) Uani 1 1 d .
F6 F 0.3273(5) 0.3636(2) 0.38527(16) 0.0702(12) Uani 1 1 d .
O1S O 0.1765(5) 0.7226(3) 0.36656(17) 0.0563(11) Uani 1 1 d .
C1S C 0.1801(6) 0.6695(3) 0.4084(2) 0.0358(11) Uani 1 1 d .
C2S C 0.1227(7) 0.6981(4) 0.4652(2) 0.0504(15) Uani 1 1 d .
H2S1 H 0.0704 0.7586 0.4589 0.076 Uiso 1 1 calc R
H2S2 H 0.2090 0.7036 0.4983 0.076 Uiso 1 1 calc R
H2S3 H 0.0510 0.6508 0.4759 0.076 Uiso 1 1 calc R
C3S C 0.2449(9) 0.5738(4) 0.4059(3) 0.072(2) Uani 1 1 d .
H3S1 H 0.1650 0.5273 0.4092 0.108 Uiso 1 1 calc R
H3S2 H 0.3290 0.5656 0.4396 0.108 Uiso 1 1 calc R
H3S3 H 0.2833 0.5653 0.3672 0.108 Uiso 1 1 calc R

loop_
_atom_site_aniso_label
_atom_site_aniso_U_11
_atom_site_aniso_U_22
_atom_site_aniso_U_33
_atom_site_aniso_U_23
_atom_site_aniso_U_13
_atom_site_aniso_U_12
Au 0.02088(8) 0.02502(8) 0.01412(8) 0.00225(6) 0.00566(6) -0.00118(6)
Fe 0.0159(3) 0.0163(3) 0.0136(3) 0.0003(2) 0.0044(2) 0.0004(2)
P 0.0169(5) 0.0180(5) 0.0125(5) 0.0017(4) 0.0033(4) -0.0001(4)
N 0.0230(18) 0.0276(18) 0.0134(17) -0.0006(14) 0.0036(14) -0.0032(14)
C1 0.0153(19) 0.030(2) 0.0109(18) -0.0004(16) 0.0029(15) -0.0026(15)
C2 0.0181(19) 0.022(2) 0.018(2) -0.0029(15) 0.0012(16) -0.0027(15)
C3 0.021(2) 0.030(2) 0.019(2) 0.0009(17) 0.0039(17) -0.0092(17)
C4 0.0128(19) 0.038(2) 0.023(2) -0.0020(19) 0.0030(17) -0.0009(17)
C5 0.020(2) 0.027(2) 0.020(2) 0.0024(17) 0.0009(17) 0.0064(16)
C6 0.0164(19) 0.0194(19) 0.0155(19) 0.0000(15) 0.0012(15) 0.0023(15)
C7 0.025(2) 0.026(2) 0.0129(19) 0.0003(16) 0.0047(17) 0.0013(16)
C8 0.033(2) 0.028(2) 0.017(2) -0.0065(18) 0.0054(18) 0.0042(18)
C9 0.028(2) 0.019(2) 0.022(2) -0.0059(16) -0.0031(18) 0.0002(16)
C10 0.020(2) 0.020(2) 0.0175(19) 0.0001(16) 0.0011(16) -0.0047(15)
C11 0.025(2) 0.032(2) 0.017(2) 0.0026(17) 0.0002(18) -0.0007(17)
C12 0.021(2) 0.0162(18) 0.0157(19) 0.0030(14) 0.0026(16) -0.0034(14)
C13 0.017(2) 0.029(2) 0.021(2) 0.0001(17) 0.0043(17) 0.0005(16)
C14 0.023(2) 0.030(2) 0.042(3) 0.007(2) 0.003(2) -0.0011(18)
C15 0.027(2) 0.031(2) 0.029(3) 0.0073(19) -0.009(2) -0.0053(18)
C16 0.031(2) 0.027(2) 0.017(2) 0.0003(18) 0.0004(18) -0.0060(18)
C17 0.022(2) 0.0204(19) 0.0177(19) 0.0012(16) 0.0019(16) -0.0034(16)
C18 0.019(2) 0.0185(19) 0.018(2) 0.0019(15) 0.0003(16) 0.0008(15)
C19 0.026(2) 0.024(2) 0.017(2) 0.0023(16) 0.0050(17) -0.0022(16)
C20 0.028(2) 0.024(2) 0.030(2) 0.0063(18) 0.012(2) -0.0035(17)
C21 0.034(3) 0.022(2) 0.039(3) 0.001(2) 0.003(2) -0.0083(19)
C22 0.052(3) 0.025(2) 0.028(3) -0.0062(19) 0.004(2) -0.009(2)
C23 0.039(3) 0.019(2) 0.022(2) 0.0008(17) 0.010(2) -0.0023(18)
Sb 0.02264(15) 0.03645(16) 0.01793(14) 0.00269(12) 0.00603(12) 0.00310(12)
F1 0.068(2) 0.063(2) 0.0410(19) 0.0255(16) 0.0200(17) 0.0117(17)
F2 0.0373(17) 0.062(2) 0.068(2) 0.0022(17) 0.0289(16) 0.0078(15)
F3 0.083(3) 0.123(4) 0.038(2) -0.012(2) 0.0035(19) -0.066(3)
F4 0.0575(19) 0.122(2) 0.069(2) 0.0220(19) 0.0343(17) 0.0426(18)
F5 0.131(4) 0.084(3) 0.057(2) -0.043(2) 0.019(2) -0.042(3)
F6 0.115(3) 0.050(2) 0.054(2) 0.0275(17) 0.043(2) 0.037(2)
O1S 0.092(3) 0.042(2) 0.038(2) 0.0109(18) 0.021(2) 0.008(2)
C1S 0.039(3) 0.031(3) 0.037(3) -0.002(2) 0.003(2) -0.004(2)
C2S 0.048(3) 0.066(4) 0.039(3) 0.007(3) 0.014(3) 0.003(3)
C3S 0.112(6) 0.041(3) 0.054(4) -0.008(3) -0.015(4) 0.019(4)

loop_
_atom_type_symbol
_atom_type_description
_atom_type_scat_dispersion_real
_atom_type_scat_dispersion_imag
_atom_type_scat_source
C C 0.0033 0.0016 'International Tables Vol C Tables 4.2.6.8 and 6.1.1.4'
H H 0.0000 0.0000 'International Tables Vol C Tables 4.2.6.8 and 6.1.1.4'
N N 0.0061 0.0033 'International Tables Vol C Tables 4.2.6.8 and 6.1.1.4'
O O 0.0106 0.0060 'International Tables Vol C Tables 4.2.6.8 and 6.1.1.4'
F F 0.0171 0.0103 'International Tables Vol C Tables 4.2.6.8 and 6.1.1.4'
P P 0.1023 0.0942 'International Tables Vol C Tables 4.2.6.8 and 6.1.1.4'
Fe Fe 0.3463 0.8444 'International Tables Vol C Tables 4.2.6.8 and 6.1.1.4'
Sb Sb -0.5866 1.5461 'International Tables Vol C Tables 4.2.6.8 and 6.1.1.4'
Au Au -2.0133 8.8022 'International Tables Vol C Tables 4.2.6.8 and 6.1.1.4'

loop_
_geom_angle_atom_site_label_1
_geom_angle_atom_site_label_2
_geom_angle_atom_site_label_3
_geom_angle
_geom_angle_site_symmetry_1
_geom_angle_site_symmetry_3
C11 Au P 175.84(13) 3_665 .
C1 Fe C6 128.94(15) . .
C1 Fe C10 110.66(15) . .
C6 Fe C10 41.33(15) . .
C1 Fe C4 68.04(16) . .
C6 Fe C4 153.40(16) . .
C10 Fe C4 161.90(17) . .
C1 Fe C7 166.08(16) . .
C6 Fe C7 41.59(15) . .
C10 Fe C7 68.99(16) . .
C4 Fe C7 116.86(17) . .
C1 Fe C5 41.02(15) . .
C6 Fe C5 165.59(16) . .
C10 Fe C5 126.39(16) . .
C4 Fe C5 40.62(16) . .
C7 Fe C5 150.64(16) . .
C1 Fe C3 68.11(16) . .
C6 Fe C3 120.18(16) . .
C10 Fe C3 156.87(16) . .
C4 Fe C3 40.86(17) . .
C7 Fe C3 106.43(17) . .
C5 Fe C3 68.94(17) . .
C1 Fe C8 153.40(17) . .
C6 Fe C8 68.75(16) . .
C10 Fe C8 67.88(17) . .
C4 Fe C8 104.77(17) . .
C7 Fe C8 40.29(16) . .
C5 Fe C8 116.83(17) . .
C3 Fe C8 124.11(17) . .
C1 Fe C2 40.82(16) . .
C6 Fe C2 109.67(16) . .
C10 Fe C2 123.32(16) . .
C4 Fe C2 68.39(16) . .
C7 Fe C2 126.91(16) . .
C5 Fe C2 69.25(16) . .
C3 Fe C2 40.36(15) . .
C8 Fe C2 162.41(17) . .
C1 Fe C9 121.00(17) . .
C6 Fe C9 68.75(16) . .
C10 Fe C9 40.06(16) . .
C4 Fe C9 123.86(17) . .
C7 Fe C9 68.31(17) . .
C5 Fe C9 106.26(17) . .
C3 Fe C9 161.14(17) . .
C8 Fe C9 40.39(17) . .
C2 Fe C9 156.77(16) . .
C6 P C18 107.75(18) . .
C6 P C12 105.46(18) . .
C18 P C12 107.39(18) . .
C6 P Au 108.51(13) . .
C18 P Au 113.20(13) . .
C12 P Au 114.09(13) . .
C11 N C1 173.4(4) . .
N C1 C2 124.4(4) . .
N C1 C5 125.6(4) . .
C2 C1 C5 109.8(3) . .
N C1 Fe 129.6(3) . .
C2 C1 Fe 70.9(2) . .
C5 C1 Fe 70.3(2) . .
C3 C2 C1 106.8(4) . .
C3 C2 Fe 69.5(2) . .
C1 C2 Fe 68.3(2) . .
C3 C2 H2 126.6 . .
C1 C2 H2 126.6 . .
Fe C2 H2 127.2 . .
C2 C3 C4 108.1(4) . .
C2 C3 Fe 70.1(2) . .
C4 C3 Fe 69.2(2) . .
C2 C3 H3 125.9 . .
C4 C3 H3 125.9 . .
Fe C3 H3 126.3 . .
C5 C4 C3 109.1(4) . .
C5 C4 Fe 70.0(2) . .
C3 C4 Fe 70.0(2) . .
C5 C4 H4 125.4 . .
C3 C4 H4 125.4 . .
Fe C4 H4 126.2 . .
C4 C5 C1 106.1(4) . .
C4 C5 Fe 69.4(2) . .
C1 C5 Fe 68.6(2) . .
C4 C5 H5 126.9 . .
C1 C5 H5 126.9 . .
Fe C5 H5 126.5 . .
C10 C6 C7 106.7(3) . .
C10 C6 P 122.6(3) . .
C7 C6 P 130.7(3) . .
C10 C6 Fe 69.8(2) . .
C7 C6 Fe 69.7(2) . .
P C6 Fe 126.4(2) . .
C8 C7 C6 107.6(4) . .
C8 C7 Fe 70.4(2) . .
C6 C7 Fe 68.7(2) . .
C8 C7 H7 126.2 . .
C6 C7 H7 126.2 . .
Fe C7 H7 126.4 . .
C7 C8 C9 108.9(4) . .
C7 C8 Fe 69.3(2) . .
C9 C8 Fe 70.0(2) . .
C7 C8 H8 125.6 . .
C9 C8 H8 125.6 . .
Fe C8 H8 126.6 . .
C10 C9 C8 108.0(4) . .
C10 C9 Fe 69.1(2) . .
C8 C9 Fe 69.6(2) . .
C10 C9 H9 126.0 . .
C8 C9 H9 126.0 . .
Fe C9 H9 126.9 . .
C9 C10 C6 108.8(3) . .
C9 C10 Fe 70.8(2) . .
C6 C10 Fe 68.9(2) . .
C9 C10 H10 125.6 . .
C6 C10 H10 125.6 . .
Fe C10 H10 126.2 . .
N C11 Au 174.3(4) . 3_665
C17 C12 C13 119.6(4) . .
C17 C12 P 121.1(3) . .
C13 C12 P 119.3(3) . .
C14 C13 C12 119.9(4) . .
C14 C13 H13 120.0 . .
C12 C13 H13 120.0 . .
C15 C14 C13 120.3(4) . .
C15 C14 H14 119.8 . .
C13 C14 H14 119.8 . .
C14 C15 C16 120.2(4) . .
C14 C15 H15 119.9 . .
C16 C15 H15 119.9 . .
C15 C16 C17 119.9(4) . .
C15 C16 H16 120.1 . .
C17 C16 H16 120.1 . .
C16 C17 C12 120.1(4) . .
C16 C17 H17 119.9 . .
C12 C17 H17 119.9 . .
C23 C18 C19 119.5(4) . .
C23 C18 P 118.6(3) . .
C19 C18 P 121.9(3) . .
C20 C19 C18 120.1(4) . .
C20 C19 H19 120.0 . .
C18 C19 H19 120.0 . .
C19 C20 C21 120.4(4) . .
C19 C20 H20 119.8 . .
C21 C20 H20 119.8 . .
C22 C21 C20 119.7(4) . .
C22 C21 H21 120.1 . .
C20 C21 H21 120.1 . .
C21 C22 C23 120.3(4) . .
C21 C22 H22 119.8 . .
C23 C22 H22 119.8 . .
C18 C23 C22 119.9(4) . .
C18 C23 H23 120.0 . .
C22 C23 H23 120.0 . .
F5 Sb F4 90.7(2) . .
F5 Sb F2 90.60(18) . .
F4 Sb F2 177.89(18) . .
F5 Sb F6 92.7(2) . .
F4 Sb F6 91.11(17) . .
F2 Sb F6 90.47(15) . .
F5 Sb F3 178.5(2) . .
F4 Sb F3 89.9(2) . .
F2 Sb F3 88.73(17) . .
F6 Sb F3 88.66(19) . .
F5 Sb F1 90.12(19) . .
F4 Sb F1 88.12(16) . .
F2 Sb F1 90.23(14) . .
F6 Sb F1 177.05(18) . .
F3 Sb F1 88.49(17) . .
O1S C1S C3S 121.2(5) . .
O1S C1S C2S 121.0(5) . .
C3S C1S C2S 117.8(5) . .
C1S C2S H2S1 109.5 . .
C1S C2S H2S2 109.5 . .
H2S1 C2S H2S2 109.5 . .
C1S C2S H2S3 109.5 . .
H2S1 C2S H2S3 109.5 . .
H2S2 C2S H2S3 109.5 . .
C1S C3S H3S1 109.5 . .
C1S C3S H3S2 109.5 . .
H3S1 C3S H3S2 109.5 . .
C1S C3S H3S3 109.5 . .
H3S1 C3S H3S3 109.5 . .
H3S2 C3S H3S3 109.5 . .

loop_
_geom_bond_atom_site_label_1
_geom_bond_atom_site_label_2
_geom_bond_distance
_geom_bond_site_symmetry_2
Au C11 2.008(4) 3_665
Au P 2.2822(10) .
Fe C1 2.026(4) .
Fe C6 2.028(4) .
Fe C10 2.040(4) .
Fe C4 2.041(4) .
Fe C7 2.043(4) .
Fe C5 2.048(4) .
Fe C3 2.052(4) .
Fe C8 2.056(4) .
Fe C2 2.060(4) .
Fe C9 2.062(4) .
P C6 1.785(4) .
P C18 1.815(4) .
P C12 1.818(4) .
N C11 1.135(5) .
N C1 1.395(5) .
C1 C2 1.425(6) .
C1 C5 1.428(5) .
C2 C3 1.418(6) .
C2 H2 0.9500 .
C3 C4 1.429(6) .
C3 H3 0.9500 .
C4 C5 1.420(6) .
C4 H4 0.9500 .
C5 H5 0.9500 .
C6 C10 1.436(5) .
C6 C7 1.446(5) .
C7 C8 1.412(6) .
C7 H7 0.9500 .
C8 C9 1.422(6) .
C8 H8 0.9500 .
C9 C10 1.405(6) .
C9 H9 0.9500 .
C10 H10 0.9500 .
C11 Au 2.008(4) 3_665
C12 C17 1.390(5) .
C12 C13 1.391(5) .
C13 C14 1.385(6) .
C13 H13 0.9500 .
C14 C15 1.379(7) .
C14 H14 0.9500 .
C15 C16 1.384(6) .
C15 H15 0.9500 .
C16 C17 1.388(6) .
C16 H16 0.9500 .
C17 H17 0.9500 .
C18 C23 1.387(6) .
C18 C19 1.394(5) .
C19 C20 1.383(6) .
C19 H19 0.9500 .
C20 C21 1.385(6) .
C20 H20 0.9500 .
C21 C22 1.380(6) .
C21 H21 0.9500 .
C22 C23 1.394(6) .
C22 H22 0.9500 .
C23 H23 0.9500 .
Sb F5 1.832(3) .
Sb F4 1.850(3) .
Sb F2 1.857(3) .
Sb F6 1.864(3) .
Sb F3 1.871(3) .
Sb F1 1.874(3) .
O1S C1S 1.197(6) .
C1S C3S 1.487(7) .
C1S C2S 1.491(7) .
C2S H2S1 0.9800 .
C2S H2S2 0.9800 .
C2S H2S3 0.9800 .
C3S H3S1 0.9800 .
C3S H3S2 0.9800 .
C3S H3S3 0.9800 .
